data_4316632
loop_
_publ_author_name
'William Levason'
'Seema Maheshwari'
'Raju Ratnani'
'Gillian Reid'
'Michael Webster'
'Wenjian Zhang'

_publ_contact_author_address
;   School of Chemistry
    University of Southampton
    Southampton SO17 1BJ, UK
;
_publ_contact_author_email gr@soton.ac.uk
_publ_contact_author_fax '023 8059 3781'
_publ_contact_author_name 'Professor Gillian Reid'
_publ_contact_author_phone '023 8059 3609'
_publ_section_title
;
 Structural Diversity in Supramolecular Complexes of MCl3 (M = As, Sb, Bi)
 with Constrained Thio- and Seleno-Ether Ligands
;
_journal_name_full 'Inorganic Chemistry'
_journal_page_first 9036
_journal_page_last 9048
_journal_paper_doi 10.1021/ic101296e
_journal_volume 49
_journal_year 2010
_chemical_formula_moiety 'C8 H10 Bi Cl3 Se2'
_chemical_formula_sum 'C8 H10 Bi Cl3 Se2'
_chemical_formula_weight 579.41
_chemical_name_systematic
; 
 trichloro(1,2-bis(methylselanyl)benzene)bismuth(III) 
;
_space_group_IT_number 62
_space_group_name_Hall '-P 2ac 2n'
_symmetry_cell_setting orthorhombic
_symmetry_space_group_name_Hall '-P 2ac 2n'
_symmetry_space_group_name_H-M 'P n m a'
_atom_sites_solution_hydrogens geom
_atom_sites_solution_primary direct
_atom_sites_solution_secondary difmap
_audit_author_name 'Webster, M.'
_audit_creation_date 2010-04-05
_audit_creation_method 'SHELXL-97 + hand edit'
_cell_angle_alpha 90.00
_cell_angle_beta 90.00
_cell_angle_gamma 90.00
_cell_formula_units_Z 4
_cell_length_a 7.701(3)
_cell_length_b 12.409(4)
_cell_length_c 14.026(6)
_cell_measurement_reflns_used 1671
_cell_measurement_temperature 120(2)
_cell_measurement_theta_max 27.48
_cell_measurement_theta_min 2.91
_cell_volume 1340.3(9)
_computing_cell_refinement 'DENZO (Otwinowski & Minor, 1997)'
_computing_data_collection 'COLLECT (Hooft, R.W.W., 1998)'
_computing_data_reduction 'DENZO (Otwinowski & Minor, 1997)'
_computing_structure_refinement 'SHELXL-97 (Sheldrick, 1997)'
_computing_structure_solution 'SHELXS-97 (Sheldrick, 1997)'
_diffrn_ambient_temperature 120(2)
_diffrn_measured_fraction_theta_full 0.996
_diffrn_measured_fraction_theta_max 0.996
_diffrn_measurement_device_type 'Bruker-Nonius 95mm CCD camera on \k-goniostat'
_diffrn_measurement_method '\f & \w scans'
_diffrn_radiation_monochromator '10cm confocal mirrors'
_diffrn_radiation_source 'Bruker-Nonius FR591 rotating anode'
_diffrn_radiation_type MoK\a
_diffrn_radiation_wavelength 0.71073
_diffrn_reflns_av_R_equivalents 0.0725
_diffrn_reflns_av_sigmaI/netI 0.0435
_diffrn_reflns_limit_h_max 8
_diffrn_reflns_limit_h_min -10
_diffrn_reflns_limit_k_max 16
_diffrn_reflns_limit_k_min -16
_diffrn_reflns_limit_l_max 18
_diffrn_reflns_limit_l_min -18
_diffrn_reflns_number 12309
_diffrn_reflns_theta_full 27.54
_diffrn_reflns_theta_max 27.54
_diffrn_reflns_theta_min 3.02
_diffrn_standards_number 0
_exptl_absorpt_coefficient_mu 19.147
_exptl_absorpt_correction_T_max 1.0000
_exptl_absorpt_correction_T_min 0.6062
_exptl_absorpt_correction_type multi-scan
_exptl_absorpt_process_details 'G.M. Sheldrick, (2007). SADABS. Version 2007/2. Bruker AXS Inc.'
_exptl_crystal_colour yellow
_exptl_crystal_density_diffrn 2.872
_exptl_crystal_density_method 'not measured'
_exptl_crystal_description block
_exptl_crystal_F_000 1040
_exptl_crystal_size_max 0.05
_exptl_crystal_size_mid 0.04
_exptl_crystal_size_min 0.03
_refine_diff_density_max 1.869
_refine_diff_density_min -1.630
_refine_diff_density_rms 0.286
_refine_ls_extinction_method none
_refine_ls_goodness_of_fit_ref 1.135
_refine_ls_hydrogen_treatment constr
_refine_ls_matrix_type full
_refine_ls_number_parameters 78
_refine_ls_number_reflns 1607
_refine_ls_number_restraints 21
_refine_ls_restrained_S_all 1.127
_refine_ls_R_factor_all 0.0558
_refine_ls_R_factor_gt 0.0418
_refine_ls_shift/su_max 0.005
_refine_ls_shift/su_mean 0.000
_refine_ls_structure_factor_coef Fsqd
_refine_ls_weighting_details 'w=1/[\s^2^(Fo^2^)+(0.0000P)^2^+28.1265P] where P=(Fo^2^+2Fc^2^)/3'
_refine_ls_weighting_scheme calc
_refine_ls_wR_factor_gt 0.0822
_refine_ls_wR_factor_ref 0.0905
_reflns_number_gt 1391
_reflns_number_total 1607
_reflns_threshold_expression I>2sigma(I)
_cod_data_source_file ic101296e_si_002_03.cif
_cod_data_source_block 10sm327c
_cod_original_cell_volume 1340.2(8)
_cod_database_code 4316632

loop_
_symmetry_equiv_pos_as_xyz
'x, y, z'
'-x+1/2, -y, z+1/2'
'-x, y+1/2, -z'
'x+1/2, -y+1/2, -z+1/2'
'-x, -y, -z'
'x-1/2, y, -z-1/2'
'x, -y-1/2, z'
'-x-1/2, y-1/2, z-1/2'

loop_
_atom_site_label
_atom_site_type_symbol
_atom_site_fract_x
_atom_site_fract_y
_atom_site_fract_z
_atom_site_U_iso_or_equiv
_atom_site_adp_type
_atom_site_occupancy
_atom_site_symmetry_multiplicity
_atom_site_calc_flag
_atom_site_refinement_flags
_atom_site_disorder_assembly
_atom_site_disorder_group
Bi1 Bi 0.23506(6) 0.2500 0.19336(3) 0.02052(14) Uani 1 2 d S . .
Se1 Se 0.14598(13) 0.38419(8) 0.01018(7) 0.0360(3) Uani 1 1 d . . .
Cl1 Cl 0.3851(3) 0.40415(17) 0.28937(16) 0.0280(5) Uani 1 1 d . . .
Cl2 Cl 0.5263(4) 0.2500 0.1073(2) 0.0265(6) Uani 1 2 d S . .
C1A C -0.101(3) 0.328(2) -0.0318(18) 0.053(6) Uani 0.50 1 d P A 1
H1A H -0.1314 0.3594 -0.0936 0.079 Uiso 0.50 1 calc PR A 1
H2A H -0.1871 0.3489 0.0160 0.079 Uiso 0.50 1 calc PR A 1
H3A H -0.0979 0.2492 -0.0373 0.079 Uiso 0.50 1 calc PR A 1
C1B C 0.303(3) 0.5162(15) 0.0396(16) 0.041(5) Uani 0.50 1 d P A 2
H1B H 0.4205 0.4913 0.0551 0.062 Uiso 0.50 1 calc PR A 2
H2B H 0.2553 0.5560 0.0939 0.062 Uiso 0.50 1 calc PR A 2
H3B H 0.3076 0.5634 -0.0163 0.062 Uiso 0.50 1 calc PR A 2
C2 C 0.2853(12) 0.3054(9) -0.0801(7) 0.037(2) Uani 1 1 d U . .
C3 C 0.3889(14) 0.3622(10) -0.1446(7) 0.045(3) Uani 1 1 d U . .
H4 H 0.3870 0.4387 -0.1457 0.054 Uiso 1 1 calc R A .
C4 C 0.4948(14) 0.3055(10) -0.2074(8) 0.048(3) Uani 1 1 d U . .
H5 H 0.5676 0.3435 -0.2505 0.057 Uiso 1 1 calc R . .

loop_
_atom_site_aniso_label
_atom_site_aniso_U_11
_atom_site_aniso_U_22
_atom_site_aniso_U_33
_atom_site_aniso_U_23
_atom_site_aniso_U_13
_atom_site_aniso_U_12
Bi1 0.0211(2) 0.0215(2) 0.0189(2) 0.000 -0.00092(18) 0.000
Se1 0.0358(5) 0.0379(6) 0.0342(5) 0.0152(4) 0.0097(4) 0.0156(4)
Cl1 0.0288(11) 0.0236(11) 0.0316(12) -0.0059(9) -0.0030(9) -0.0009(8)
Cl2 0.0200(14) 0.0405(17) 0.0190(15) 0.000 0.0008(11) 0.000
C1A 0.049(14) 0.058(15) 0.051(15) -0.005(12) -0.006(12) -0.008(12)
C1B 0.060(14) 0.019(9) 0.045(12) 0.000(9) -0.006(11) -0.011(9)
C2 0.026(5) 0.064(6) 0.021(4) 0.008(4) 0.005(4) 0.015(4)
C3 0.045(6) 0.063(7) 0.028(5) 0.029(5) 0.016(4) 0.021(5)
C4 0.035(6) 0.079(8) 0.028(5) 0.015(5) 0.011(4) 0.006(5)

loop_
_atom_type_symbol
_atom_type_description
_atom_type_scat_dispersion_real
_atom_type_scat_dispersion_imag
_atom_type_scat_source
C C 0.0033 0.0016 'International Tables Vol C Tables 4.2.6.8 and 6.1.1.4'
H H 0.0000 0.0000 'International Tables Vol C Tables 4.2.6.8 and 6.1.1.4'
Cl Cl 0.1484 0.1585 'International Tables Vol C Tables 4.2.6.8 and 6.1.1.4'
Se Se -0.0929 2.2259 'International Tables Vol C Tables 4.2.6.8 and 6.1.1.4'
Bi Bi -4.1077 10.2566 'International Tables Vol C Tables 4.2.6.8 and 6.1.1.4'

loop_
_geom_angle_atom_site_label_1
_geom_angle_atom_site_label_2
_geom_angle_atom_site_label_3
_geom_angle
_geom_angle_site_symmetry_1
_geom_angle_site_symmetry_3
_geom_angle_publ_flag
Cl2 Bi1 Cl1 81.65(7) . . ?
Cl2 Bi1 Cl1 81.65(7) . 7_565 ?
Cl1 Bi1 Cl1 94.31(10) . 7_565 ?
Cl2 Bi1 Se1 78.72(6) . 7_565 ?
Cl1 Bi1 Se1 155.31(6) . 7_565 ?
Cl1 Bi1 Se1 97.49(6) 7_565 7_565 ?
Cl2 Bi1 Se1 78.72(6) . . ?
Cl1 Bi1 Se1 97.49(6) . . ?
Cl1 Bi1 Se1 155.31(6) 7_565 . ?
Se1 Bi1 Se1 64.10(5) 7_565 . ?
Cl2 Bi1 Cl2 148.19(8) . 6_556 ?
Cl1 Bi1 Cl2 76.89(6) . 6_556 ?
Cl1 Bi1 Cl2 76.89(6) 7_565 6_556 ?
Se1 Bi1 Cl2 126.94(5) 7_565 6_556 ?
Se1 Bi1 Cl2 126.94(5) . 6_556 ?
Cl2 Bi1 Cl1 138.66(5) . 4_455 ?
Cl1 Bi1 Cl1 138.21(5) . 4_455 ?
Cl1 Bi1 Cl1 84.21(6) 7_565 4_455 ?
Se1 Bi1 Cl1 64.90(4) 7_565 4_455 ?
Se1 Bi1 Cl1 100.86(5) . 4_455 ?
Cl2 Bi1 Cl1 62.05(6) 6_556 4_455 ?
Cl2 Bi1 Cl1 138.66(5) . 6_556 ?
Cl1 Bi1 Cl1 84.21(6) . 6_556 ?
Cl1 Bi1 Cl1 138.21(5) 7_565 6_556 ?
Se1 Bi1 Cl1 100.86(5) 7_565 6_556 ?
Se1 Bi1 Cl1 64.90(4) . 6_556 ?
Cl2 Bi1 Cl1 62.05(6) 6_556 6_556 ?
Cl1 Bi1 Cl1 70.51(8) 4_455 6_556 ?
C2 Se1 C1B 101.9(7) . . ?
C2 Se1 C1A 98.6(8) . . ?
C1B Se1 C1A 147.3(9) . . ?
C2 Se1 Bi1 98.5(3) . . ?
C1B Se1 Bi1 97.4(6) . . ?
C1A Se1 Bi1 104.5(7) . . ?
Se1 C1A H1A 109.5 . . ?
Se1 C1A H2A 109.5 . . ?
Se1 C1A H3A 109.5 . . ?
Se1 C1B H1B 109.5 . . ?
Se1 C1B H2B 109.5 . . ?
H1B C1B H2B 109.5 . . ?
Se1 C1B H3B 109.5 . . ?
H1B C1B H3B 109.5 . . ?
H2B C1B H3B 109.5 . . ?
C2 C2 C3 120.3(7) 7_565 . ?
C2 C2 Se1 120.5(3) 7_565 . ?
C3 C2 Se1 119.2(9) . . ?
C4 C3 C2 119.3(11) . . ?
C4 C3 H4 120.3 . . ?
C2 C3 H4 120.3 . . ?
C4 C4 C3 120.4(7) 7_565 . ?
C4 C4 H5 119.8 7_565 . ?
C3 C4 H5 119.8 . . ?

loop_
_geom_bond_atom_site_label_1
_geom_bond_atom_site_label_2
_geom_bond_distance
_geom_bond_site_symmetry_2
_geom_bond_publ_flag
Bi1 Cl2 2.547(3) . ?
Bi1 Cl1 2.609(2) . ?
Bi1 Cl1 2.609(2) 7_565 ?
Bi1 Se1 3.1376(13) 7_565 ?
Bi1 Se1 3.1376(13) . ?
Bi1 Cl2 3.225(3) 6_556 ?
Bi1 Cl1 3.314(2) 4_455 ?
Bi1 Cl1 3.314(2) 6_556 ?
Se1 C2 1.927(10) . ?
Se1 C1B 2.078(19) . ?
Se1 C1A 2.11(2) . ?
C1A H1A 0.9800 . ?
C1A H2A 0.9800 . ?
C1A H3A 0.9800 . ?
C1B H1B 0.9800 . ?
C1B H2B 0.9800 . ?
C1B H3B 0.9800 . ?
C2 C2 1.38(2) 7_565 ?
C2 C3 1.397(14) . ?
C3 C4 1.391(15) . ?
C3 H4 0.9500 . ?
C4 C4 1.38(2) 7_565 ?
C4 H5 0.9500 . ?
